data_7005332
loop_
_publ_author_name
'Adams, Christopher J.'
'Baber, R. Angharad'
'Connelly, Neil G.'
'Harding, Phimphaka'
'Hayward, Owen D.'
'Kandiah, Mathivathani'
'Orpen, A. Guy'

_publ_section_title
;
 Iodination of triazenide-bridged rhodium and iridium complexes:
 oxidative addition vs. one-electron oxidation.
;
_journal_issue 13
_journal_name_full 'Dalton transactions (Cambridge, England : 2003)'
_journal_page_first 1325
_journal_page_last 1333
_journal_paper_doi 10.1039/b700736a
_journal_year 2007
_chemical_formula_moiety 'C30 H28 I3 N6 O2 Rh2, 1.5(C16 H36 N), 0.5(P F6), O'
_chemical_formula_sum 'C54 H82 F3 I3 N7.5 O3 P0.5 Rh2'
_chemical_formula_weight 1543.31
_chemical_name_systematic
;
?
;
_space_group_IT_number 18
_symmetry_cell_setting orthorhombic
_symmetry_space_group_name_Hall 'P 2 2ab'
_symmetry_space_group_name_H-M 'P 21 21 2'
_atom_sites_solution_hydrogens geom
_atom_sites_solution_primary direct
_atom_sites_solution_secondary difmap
_audit_creation_method SHELXL-97
_cell_angle_alpha 90.00
_cell_angle_beta 90.00
_cell_angle_gamma 90.00
_cell_formula_units_Z 4
_cell_length_a 30.696(4)
_cell_length_b 11.6049(15)
_cell_length_c 18.233(2)
_cell_measurement_reflns_used 209
_cell_measurement_temperature 173(2)
_cell_measurement_theta_max 21.951
_cell_measurement_theta_min 2.183
_cell_volume 6495.0(14)
_computing_cell_refinement 'Bruker SMART (Bruker, 1998)'
_computing_data_collection 'Bruker SMART (Bruker, 1998)'
_computing_data_reduction 'Bruker SAINT (Bruker, 1998)'
_computing_molecular_graphics 'Bruker SHELXTL (Bruker, 1998)'
_computing_publication_material 'Bruker SHELXTL (Bruker, 1998)'
_computing_structure_refinement 'SHELXL-97 (Sheldrick, 1997)'
_computing_structure_solution 'SHELXS-97 (Sheldrick, 1990)'
_diffrn_ambient_temperature 173(2)
_diffrn_measured_fraction_theta_full 0.999
_diffrn_measured_fraction_theta_max 0.999
_diffrn_measurement_device_type 'CCD area detector'
_diffrn_measurement_method '\w scans'
_diffrn_radiation_monochromator graphite
_diffrn_radiation_source 'fine-focus sealed tube'
_diffrn_radiation_type MoK\a
_diffrn_radiation_wavelength 0.71073
_diffrn_reflns_av_R_equivalents 0.0746
_diffrn_reflns_av_sigmaI/netI 0.0702
_diffrn_reflns_limit_h_max 39
_diffrn_reflns_limit_h_min -39
_diffrn_reflns_limit_k_max 15
_diffrn_reflns_limit_k_min -15
_diffrn_reflns_limit_l_max 23
_diffrn_reflns_limit_l_min -23
_diffrn_reflns_number 68787
_diffrn_reflns_theta_full 27.53
_diffrn_reflns_theta_max 27.53
_diffrn_reflns_theta_min 1.30
_diffrn_standards_decay_% 0
_diffrn_standards_number 0
_exptl_absorpt_coefficient_mu 1.998
_exptl_absorpt_correction_T_max 0.903
_exptl_absorpt_correction_T_min 0.880
_exptl_absorpt_correction_type multi-scan
_exptl_absorpt_process_details 'SADABS (Sheldrick, 1996)'
_exptl_crystal_colour black
_exptl_crystal_density_diffrn 1.578
_exptl_crystal_density_method 'not measured'
_exptl_crystal_description block
_exptl_crystal_F_000 3064
_exptl_crystal_size_max 0.15
_exptl_crystal_size_mid 0.05
_exptl_crystal_size_min 0.05
_refine_diff_density_max 2.081
_refine_diff_density_min -0.743
_refine_diff_density_rms 0.189
_refine_ls_abs_structure_details 'Flack H D (1983), Acta Cryst. A39, 876-881'
_refine_ls_abs_structure_Flack -0.02(2)
_refine_ls_extinction_method none
_refine_ls_goodness_of_fit_ref 1.017
_refine_ls_hydrogen_treatment constr
_refine_ls_matrix_type full
_refine_ls_number_parameters 655
_refine_ls_number_reflns 14959
_refine_ls_number_restraints 0
_refine_ls_restrained_S_all 1.017
_refine_ls_R_factor_all 0.0839
_refine_ls_R_factor_gt 0.0464
_refine_ls_shift/su_max 0.003
_refine_ls_shift/su_mean 0.000
_refine_ls_structure_factor_coef Fsqd
_refine_ls_weighting_details 'calc w=1/[\s^2^(Fo^2^)+(0.0780P)^2^+0.0000P] where P=(Fo^2^+2Fc^2^)/3'
_refine_ls_weighting_scheme calc
_refine_ls_wR_factor_gt 0.1148
_refine_ls_wR_factor_ref 0.1389
_reflns_number_gt 10516
_reflns_number_total 14959
_reflns_threshold_expression >2sigma(I)
_cod_data_source_file b700736a.txt
_cod_data_source_block 6
_cod_original_cell_volume 6495.0(15)
_cod_original_sg_symbol_H-M P2(1)2(1)2
_cod_database_code 7005332

loop_
_symmetry_equiv_pos_as_xyz
'x, y, z'
'-x, -y, z'
'-x+1/2, y+1/2, -z'
'x+1/2, -y+1/2, -z'

loop_
_atom_site_label
_atom_site_type_symbol
_atom_site_fract_x
_atom_site_fract_y
_atom_site_fract_z
_atom_site_U_iso_or_equiv
_atom_site_adp_type
_atom_site_occupancy
_atom_site_symmetry_multiplicity
_atom_site_calc_flag
_atom_site_refinement_flags
_atom_site_disorder_assembly
_atom_site_disorder_group
Rh1 Rh 0.15944(2) 0.52649(5) 0.82886(3) 0.03584(15) Uani 1 1 d . . .
Rh2 Rh 0.147789(19) 0.59489(5) 0.69587(3) 0.03471(14) Uani 1 1 d . . .
I1 I 0.139283(18) 0.65733(5) 0.55344(3) 0.04662(15) Uani 1 1 d . . .
I2 I 0.072633(19) 0.70186(6) 0.72211(4) 0.05556(17) Uani 1 1 d . . .
I3 I 0.234976(19) 0.62268(5) 0.86129(3) 0.04894(15) Uani 1 1 d . . .
C1 C 0.1748(3) 0.7372(8) 0.7085(5) 0.046(2) Uani 1 1 d . . .
O1 O 0.1906(2) 0.8252(5) 0.7147(4) 0.0548(16) Uani 1 1 d . . .
C2 C 0.1317(3) 0.6491(8) 0.8768(4) 0.043(2) Uani 1 1 d . . .
O2 O 0.1172(2) 0.7216(6) 0.9087(4) 0.0613(17) Uani 1 1 d . . .
N1 N 0.1119(2) 0.4395(6) 0.6909(4) 0.0406(16) Uani 1 1 d . . .
N2 N 0.0903(2) 0.4021(7) 0.7457(4) 0.0454(17) Uani 1 1 d . . .
N3 N 0.1039(2) 0.4360(6) 0.8100(4) 0.0428(17) Uani 1 1 d . . .
N4 N 0.20368(19) 0.4961(5) 0.6775(3) 0.0343(14) Uani 1 1 d . . .
N5 N 0.21264(19) 0.4049(5) 0.7164(3) 0.0327(13) Uani 1 1 d . . .
N6 N 0.19350(19) 0.3950(5) 0.7778(3) 0.0354(14) Uani 1 1 d . . .
C11 C 0.0950(3) 0.3948(8) 0.6231(4) 0.046(2) Uani 1 1 d . . .
C12 C 0.0512(3) 0.3886(11) 0.6086(5) 0.066(3) Uani 1 1 d . . .
H12A H 0.0310 0.4146 0.6445 0.079 Uiso 1 1 calc R . .
C13 C 0.0360(3) 0.3458(12) 0.5436(7) 0.085(4) Uani 1 1 d . . .
H13A H 0.0055 0.3412 0.5356 0.102 Uiso 1 1 calc R . .
C14 C 0.0649(3) 0.3081(12) 0.4881(7) 0.081(4) Uani 1 1 d . . .
C15 C 0.1088(3) 0.3152(8) 0.5035(5) 0.056(2) Uani 1 1 d . . .
H15A H 0.1291 0.2897 0.4676 0.067 Uiso 1 1 calc R . .
C16 C 0.1243(3) 0.3580(8) 0.5692(4) 0.045(2) Uani 1 1 d . . .
H16A H 0.1547 0.3625 0.5778 0.054 Uiso 1 1 calc R . .
C17 C 0.0494(4) 0.2679(16) 0.4131(8) 0.121(6) Uani 1 1 d . . .
H17A H 0.0686 0.2993 0.3751 0.181 Uiso 1 1 calc R . .
H17B H 0.0196 0.2950 0.4047 0.181 Uiso 1 1 calc R . .
H17C H 0.0500 0.1835 0.4111 0.181 Uiso 1 1 calc R . .
C18 C 0.0755(3) 0.4025(8) 0.8689(5) 0.048(2) Uani 1 1 d . . .
C19 C 0.0310(3) 0.3881(10) 0.8565(6) 0.073(3) Uani 1 1 d . . .
H19A H 0.0195 0.3965 0.8085 0.088 Uiso 1 1 calc R . .
C20 C 0.0039(4) 0.3616(11) 0.9141(6) 0.076(3) Uani 1 1 d . . .
H20A H -0.0262 0.3479 0.9052 0.091 Uiso 1 1 calc R . .
C21 C 0.0196(4) 0.3548(8) 0.9835(8) 0.086(4) Uani 1 1 d . . .
C22 C 0.0658(4) 0.3673(9) 0.9985(6) 0.076(3) Uani 1 1 d . . .
H22A H 0.0776 0.3582 1.0464 0.091 Uiso 1 1 calc R . .
C23 C 0.0918(3) 0.3936(8) 0.9378(5) 0.059(3) Uani 1 1 d . . .
H23A H 0.1221 0.4058 0.9452 0.070 Uiso 1 1 calc R . .
C24 C -0.0087(5) 0.3279(11) 1.0529(7) 0.098(5) Uani 1 1 d . . .
H24A H -0.0388 0.3121 1.0378 0.147 Uiso 1 1 calc R . .
H24B H -0.0083 0.3944 1.0860 0.147 Uiso 1 1 calc R . .
H24C H 0.0032 0.2604 1.0782 0.147 Uiso 1 1 calc R . .
C25 C 0.2010(3) 0.2898(6) 0.8145(4) 0.0370(17) Uani 1 1 d . . .
C26 C 0.2033(3) 0.1845(8) 0.7765(5) 0.054(2) Uani 1 1 d . . .
H26A H 0.1992 0.1829 0.7249 0.065 Uiso 1 1 calc R . .
C27 C 0.2116(3) 0.0837(8) 0.8140(6) 0.062(3) Uani 1 1 d . . .
H27A H 0.2139 0.0140 0.7869 0.074 Uiso 1 1 calc R . .
C28 C 0.2166(3) 0.0794(8) 0.8895(5) 0.050(2) Uani 1 1 d . . .
C29 C 0.2147(3) 0.1860(7) 0.9268(5) 0.043(2) Uani 1 1 d . . .
H29A H 0.2193 0.1868 0.9783 0.052 Uiso 1 1 calc R . .
C30 C 0.2067(3) 0.2865(8) 0.8924(5) 0.047(2) Uani 1 1 d . . .
H30A H 0.2048 0.3557 0.9201 0.056 Uiso 1 1 calc R . .
C31 C 0.2255(4) -0.0335(9) 0.9315(7) 0.080(3) Uani 1 1 d . . .
H31C H 0.2474 -0.0788 0.9050 0.120 Uiso 1 1 calc R . .
H31D H 0.1985 -0.0781 0.9353 0.120 Uiso 1 1 calc R . .
H31E H 0.2363 -0.0155 0.9807 0.120 Uiso 1 1 calc R . .
C32 C 0.2324(2) 0.5050(6) 0.6153(4) 0.0330(16) Uani 1 1 d . . .
C33 C 0.2437(2) 0.4081(6) 0.5734(4) 0.0337(16) Uani 1 1 d . . .
H33C H 0.2312 0.3349 0.5835 0.040 Uiso 1 1 calc R . .
C34 C 0.2735(2) 0.4214(7) 0.5170(4) 0.0394(18) Uani 1 1 d . . .
H34D H 0.2815 0.3550 0.4897 0.047 Uiso 1 1 calc R . .
C35 C 0.2921(2) 0.5247(8) 0.4982(4) 0.0401(18) Uani 1 1 d . . .
C36 C 0.2807(3) 0.6208(7) 0.5410(4) 0.0410(19) Uani 1 1 d . . .
H36C H 0.2935 0.6935 0.5305 0.049 Uiso 1 1 calc R . .
C37 C 0.2513(2) 0.6114(7) 0.5979(4) 0.0370(17) Uani 1 1 d . . .
H37C H 0.2439 0.6778 0.6256 0.044 Uiso 1 1 calc R . .
C38 C 0.3241(3) 0.5356(9) 0.4372(5) 0.056(2) Uani 1 1 d . . .
H38D H 0.3374 0.4604 0.4276 0.084 Uiso 1 1 calc R . .
H38E H 0.3467 0.5911 0.4509 0.084 Uiso 1 1 calc R . .
H38F H 0.3091 0.5625 0.3929 0.084 Uiso 1 1 calc R . .
N7 N 0.6482(2) 0.6578(6) 0.7151(4) 0.0448(16) Uani 1 1 d . . .
C41 C 0.6803(3) 0.7373(7) 0.6769(5) 0.046(2) Uani 1 1 d . . .
H41A H 0.7095 0.7234 0.6985 0.055 Uiso 1 1 calc R . .
H41B H 0.6818 0.7141 0.6247 0.055 Uiso 1 1 calc R . .
C42 C 0.6718(3) 0.8647(8) 0.6795(5) 0.051(2) Uani 1 1 d . . .
H42A H 0.6720 0.8912 0.7311 0.062 Uiso 1 1 calc R . .
H42B H 0.6427 0.8811 0.6587 0.062 Uiso 1 1 calc R . .
C43 C 0.7066(3) 0.9304(7) 0.6358(5) 0.046(2) Uani 1 1 d . . .
H4A H 0.7048 0.9077 0.5836 0.055 Uiso 1 1 calc R . .
H4B H 0.7358 0.9085 0.6541 0.055 Uiso 1 1 calc R . .
C44 C 0.7012(4) 1.0637(9) 0.6420(7) 0.073(3) Uani 1 1 d . . .
H44A H 0.7239 1.1019 0.6131 0.109 Uiso 1 1 calc R . .
H44B H 0.7038 1.0869 0.6935 0.109 Uiso 1 1 calc R . .
H44C H 0.6724 1.0860 0.6233 0.109 Uiso 1 1 calc R . .
C45 C 0.6662(3) 0.5362(7) 0.7141(5) 0.048(2) Uani 1 1 d . . .
H45A H 0.6712 0.5133 0.6625 0.057 Uiso 1 1 calc R . .
H45B H 0.6948 0.5361 0.7392 0.057 Uiso 1 1 calc R . .
C46 C 0.6377(4) 0.4479(8) 0.7495(6) 0.065(3) Uani 1 1 d . . .
H46A H 0.6076 0.4552 0.7306 0.078 Uiso 1 1 calc R . .
H46B H 0.6370 0.4606 0.8032 0.078 Uiso 1 1 calc R . .
C47 C 0.6552(3) 0.3258(7) 0.7331(6) 0.058(2) Uani 1 1 d . . .
H47A H 0.6539 0.3120 0.6795 0.069 Uiso 1 1 calc R . .
H47B H 0.6861 0.3216 0.7482 0.069 Uiso 1 1 calc R . .
C48 C 0.6297(5) 0.2317(10) 0.7724(8) 0.097(5) Uani 1 1 d . . .
H48A H 0.6427 0.1565 0.7614 0.145 Uiso 1 1 calc R . .
H48B H 0.5994 0.2327 0.7556 0.145 Uiso 1 1 calc R . .
H48C H 0.6306 0.2453 0.8254 0.145 Uiso 1 1 calc R . .
C49 C 0.6039(3) 0.6634(9) 0.6752(6) 0.055(2) Uani 1 1 d . . .
H49A H 0.5818 0.6247 0.7061 0.066 Uiso 1 1 calc R . .
H49B H 0.5953 0.7453 0.6707 0.066 Uiso 1 1 calc R . .
C50 C 0.6027(3) 0.6086(9) 0.5983(6) 0.059(2) Uani 1 1 d . . .
H50A H 0.6256 0.6428 0.5668 0.070 Uiso 1 1 calc R . .
H50B H 0.6079 0.5246 0.6018 0.070 Uiso 1 1 calc R . .
C51 C 0.5579(3) 0.6319(10) 0.5662(7) 0.073(3) Uani 1 1 d . . .
H51A H 0.5530 0.7160 0.5629 0.087 Uiso 1 1 calc R . .
H51B H 0.5353 0.5989 0.5986 0.087 Uiso 1 1 calc R . .
C52 C 0.5544(4) 0.5773(13) 0.4887(8) 0.093(4) Uani 1 1 d . . .
H52A H 0.5304 0.6133 0.4618 0.139 Uiso 1 1 calc R . .
H52B H 0.5489 0.4944 0.4934 0.139 Uiso 1 1 calc R . .
H52C H 0.5818 0.5895 0.4620 0.139 Uiso 1 1 calc R . .
C53 C 0.6389(3) 0.6976(7) 0.7924(5) 0.050(2) Uani 1 1 d . . .
H53A H 0.6183 0.6428 0.8153 0.060 Uiso 1 1 calc R . .
H53B H 0.6243 0.7736 0.7900 0.060 Uiso 1 1 calc R . .
C54 C 0.6792(3) 0.7084(9) 0.8421(5) 0.058(2) Uani 1 1 d . . .
H54A H 0.7015 0.7560 0.8172 0.069 Uiso 1 1 calc R . .
H54B H 0.6918 0.6310 0.8505 0.069 Uiso 1 1 calc R . .
C55 C 0.6675(4) 0.7644(10) 0.9176(6) 0.070(3) Uani 1 1 d . . .
H55A H 0.6419 0.7244 0.9385 0.084 Uiso 1 1 calc R . .
H55B H 0.6922 0.7535 0.9518 0.084 Uiso 1 1 calc R . .
C56 C 0.6578(4) 0.8886(10) 0.9116(6) 0.082(4) Uani 1 1 d . . .
H56A H 0.6433 0.9149 0.9565 0.123 Uiso 1 1 calc R . .
H56B H 0.6386 0.9019 0.8695 0.123 Uiso 1 1 calc R . .
H56C H 0.6850 0.9315 0.9048 0.123 Uiso 1 1 calc R . .
C57 C 0.0164(7) 0.0946(17) 0.8245(10) 0.171(11) Uani 1 1 d . . .
H57A H 0.0235 0.1625 0.8551 0.206 Uiso 1 1 calc R . .
H57B H -0.0069 0.1174 0.7897 0.206 Uiso 1 1 calc R . .
C58 C 0.0591(10) 0.056(2) 0.7790(11) 0.242(17) Uani 1 1 d . . .
H58A H 0.0860 0.0865 0.8019 0.291 Uiso 1 1 calc R . .
H58B H 0.0612 -0.0288 0.7754 0.291 Uiso 1 1 calc R . .
C59 C 0.0512(6) 0.1114(14) 0.7030(18) 0.242(18) Uani 1 1 d . . .
H59A H 0.0300 0.0668 0.6735 0.291 Uiso 1 1 calc R . .
H59B H 0.0413 0.1924 0.7071 0.291 Uiso 1 1 calc R . .
C60 C 0.0908(5) 0.1039(17) 0.6763(13) 0.169(9) Uani 1 1 d . . .
H60A H 0.0894 0.0920 0.6232 0.253 Uiso 1 1 calc R . .
H60B H 0.1060 0.0388 0.6992 0.253 Uiso 1 1 calc R . .
H60C H 0.1067 0.1753 0.6867 0.253 Uiso 1 1 calc R . .
C61 C -0.0359(4) 0.0484(10) 0.9179(7) 0.082(4) Uani 1 1 d . . .
H61A H -0.0566 0.0896 0.8854 0.098 Uiso 1 1 calc R . .
H61B H -0.0235 0.1055 0.9525 0.098 Uiso 1 1 calc R . .
C62 C -0.0605(4) -0.0403(11) 0.9607(7) 0.089(4) Uani 1 1 d . . .
H62A H -0.0405 -0.0761 0.9967 0.107 Uiso 1 1 calc R . .
H62B H -0.0703 -0.1016 0.9267 0.107 Uiso 1 1 calc R . .
C63 C -0.1008(4) 0.0082(12) 1.0022(8) 0.099(5) Uani 1 1 d . . .
H63A H -0.0904 0.0659 1.0382 0.119 Uiso 1 1 calc R . .
H63B H -0.1193 0.0492 0.9664 0.119 Uiso 1 1 calc R . .
C64 C -0.1284(5) -0.0767(12) 1.0419(8) 0.100(4) Uani 1 1 d . . .
H64A H -0.1526 -0.0365 1.0659 0.150 Uiso 1 1 calc R . .
H64B H -0.1109 -0.1166 1.0789 0.150 Uiso 1 1 calc R . .
H64C H -0.1401 -0.1331 1.0069 0.150 Uiso 1 1 calc R . .
N8 N 0.0000 0.0000 0.8724(7) 0.096(5) Uani 1 2 d S . .
P1 P 0.4980(2) 0.5356(4) 0.8065(3) 0.0532(16) Uani 0.50 1 d P . .
F1 F 0.5000 0.5000 0.8866(12) 0.219(9) Uiso 1 2 d S . .
F2 F 0.5214(5) 0.4534(14) 0.7362(9) 0.111(5) Uiso 0.50 1 d P . .
F3 F 0.4638(5) 0.6141(14) 0.8185(8) 0.214(6) Uiso 1 1 d . . .
F4 F 0.5371(4) 0.5844(10) 0.8054(6) 0.160(4) Uiso 1 1 d . . .
O3 O -0.0455(3) 0.4742(8) 1.2430(5) 0.089(2) Uiso 1 1 d . . .

loop_
_atom_site_aniso_label
_atom_site_aniso_U_11
_atom_site_aniso_U_22
_atom_site_aniso_U_33
_atom_site_aniso_U_23
_atom_site_aniso_U_13
_atom_site_aniso_U_12
Rh1 0.0402(3) 0.0367(3) 0.0305(3) -0.0100(3) 0.0052(3) -0.0049(3)
Rh2 0.0322(3) 0.0397(3) 0.0323(3) -0.0067(3) 0.0022(2) -0.0015(2)
I1 0.0406(3) 0.0610(4) 0.0382(3) 0.0029(3) -0.0013(2) 0.0031(3)
I2 0.0428(3) 0.0685(4) 0.0554(4) -0.0054(3) 0.0094(3) 0.0126(3)
I3 0.0498(3) 0.0477(3) 0.0493(3) -0.0100(3) -0.0084(3) -0.0103(3)
C1 0.049(5) 0.041(5) 0.048(5) 0.000(4) 0.001(4) 0.003(4)
O1 0.066(4) 0.044(4) 0.054(4) -0.007(3) 0.002(3) -0.005(3)
C2 0.042(5) 0.049(5) 0.039(5) -0.012(4) 0.008(4) -0.005(4)
O2 0.069(4) 0.057(4) 0.057(4) -0.025(4) -0.005(3) 0.004(4)
N1 0.031(3) 0.059(4) 0.031(3) -0.011(3) 0.002(3) -0.012(3)
N2 0.046(4) 0.050(4) 0.040(4) -0.015(3) 0.012(3) -0.005(3)
N3 0.038(3) 0.052(4) 0.037(4) -0.011(3) 0.017(3) -0.006(3)
N4 0.033(3) 0.038(3) 0.032(3) -0.007(3) 0.000(3) -0.003(3)
N5 0.034(3) 0.035(3) 0.029(3) 0.002(3) -0.001(3) -0.006(3)
N6 0.036(3) 0.038(3) 0.032(3) -0.011(3) 0.004(3) -0.006(3)
C11 0.037(4) 0.060(6) 0.040(5) -0.020(4) 0.002(4) -0.008(4)
C12 0.034(5) 0.108(9) 0.057(6) -0.015(6) 0.006(4) -0.003(5)
C13 0.044(6) 0.129(11) 0.083(8) -0.043(8) -0.008(6) -0.001(6)
C14 0.045(6) 0.122(10) 0.076(8) -0.035(7) 0.009(5) -0.030(6)
C15 0.053(5) 0.067(6) 0.048(5) -0.021(5) 0.007(4) -0.013(5)
C16 0.034(4) 0.065(6) 0.036(5) -0.013(4) 0.002(3) -0.004(4)
C17 0.080(9) 0.196(17) 0.085(10) -0.062(11) -0.021(8) -0.040(10)
C18 0.064(6) 0.046(5) 0.035(5) -0.020(4) 0.021(4) -0.016(4)
C19 0.067(6) 0.102(8) 0.050(6) -0.029(6) 0.027(5) -0.043(6)
C20 0.072(7) 0.097(9) 0.058(6) -0.029(7) 0.030(6) -0.034(7)
C21 0.094(9) 0.036(5) 0.127(12) -0.017(6) 0.068(9) -0.013(6)
C22 0.124(10) 0.056(6) 0.049(6) -0.001(5) 0.040(7) -0.007(7)
C23 0.077(6) 0.052(5) 0.046(5) -0.010(5) 0.025(5) -0.018(5)
C24 0.119(11) 0.085(9) 0.089(9) -0.028(7) 0.060(8) -0.030(8)
C25 0.045(4) 0.032(4) 0.034(4) -0.008(3) 0.005(3) 0.000(3)
C26 0.073(6) 0.048(5) 0.041(5) -0.013(4) 0.013(5) -0.020(5)
C27 0.076(7) 0.038(5) 0.071(7) -0.006(5) 0.026(6) -0.008(5)
C28 0.056(5) 0.039(5) 0.057(6) 0.005(4) 0.020(5) -0.003(4)
C29 0.045(5) 0.049(5) 0.036(5) 0.002(4) 0.002(4) -0.001(4)
C30 0.050(5) 0.043(5) 0.048(5) -0.011(4) 0.015(4) -0.002(4)
C31 0.106(9) 0.050(6) 0.083(8) 0.015(6) 0.004(7) 0.002(6)
C32 0.032(4) 0.037(4) 0.030(4) -0.006(3) 0.001(3) 0.000(3)
C33 0.034(4) 0.036(4) 0.031(4) 0.000(3) -0.003(3) -0.005(3)
C34 0.037(4) 0.048(5) 0.033(4) -0.013(4) -0.001(3) 0.006(4)
C35 0.028(4) 0.058(5) 0.034(4) 0.009(4) 0.005(3) 0.003(4)
C36 0.040(4) 0.041(4) 0.042(5) 0.008(4) 0.001(4) 0.000(4)
C37 0.028(4) 0.048(5) 0.035(4) 0.001(4) 0.003(3) 0.000(3)
C38 0.061(6) 0.070(6) 0.037(5) 0.004(5) 0.009(4) 0.013(5)
N7 0.039(4) 0.044(4) 0.052(4) -0.005(3) 0.017(3) -0.002(3)
C41 0.042(4) 0.052(5) 0.045(5) -0.005(4) 0.012(4) -0.001(4)
C42 0.051(5) 0.053(5) 0.050(5) -0.001(4) 0.021(4) 0.003(4)
C43 0.044(5) 0.041(4) 0.053(5) -0.003(4) 0.005(4) -0.001(4)
C44 0.086(8) 0.061(6) 0.071(7) -0.011(6) 0.020(6) -0.004(6)
C45 0.039(4) 0.054(5) 0.051(5) -0.003(4) 0.015(4) 0.001(4)
C46 0.075(7) 0.054(6) 0.066(7) 0.000(5) 0.030(5) -0.009(5)
C47 0.056(6) 0.053(5) 0.063(6) 0.002(5) 0.012(5) -0.005(5)
C48 0.131(12) 0.058(7) 0.101(10) -0.007(7) 0.054(9) -0.024(7)
C49 0.031(4) 0.061(6) 0.072(6) -0.005(5) 0.012(4) -0.007(4)
C50 0.048(5) 0.065(6) 0.063(6) -0.005(5) 0.007(5) 0.001(5)
C51 0.041(5) 0.072(7) 0.105(10) 0.007(7) -0.008(6) -0.009(5)
C52 0.057(7) 0.110(10) 0.111(11) 0.002(9) -0.028(7) -0.026(7)
C53 0.059(5) 0.039(4) 0.053(5) 0.001(4) 0.022(5) -0.003(4)
C54 0.064(6) 0.055(5) 0.054(6) -0.008(5) 0.001(5) -0.008(5)
C55 0.083(8) 0.082(8) 0.045(6) -0.011(5) 0.012(5) -0.014(6)
C56 0.112(10) 0.072(7) 0.062(7) -0.027(6) 0.029(7) 0.001(7)
C57 0.23(2) 0.165(17) 0.120(13) 0.083(13) 0.066(15) 0.125(18)
C58 0.35(4) 0.25(3) 0.132(17) 0.12(2) 0.10(2) 0.14(3)
C59 0.096(13) 0.062(10) 0.57(6) 0.01(2) 0.10(2) 0.004(9)
C60 0.099(12) 0.145(16) 0.26(3) 0.039(17) 0.024(15) -0.071(12)
C61 0.101(9) 0.065(7) 0.080(8) -0.007(6) -0.019(7) 0.032(7)
C62 0.113(10) 0.079(8) 0.076(8) -0.025(7) -0.055(8) 0.033(8)
C63 0.077(8) 0.094(10) 0.127(12) -0.035(9) -0.023(8) 0.040(8)
C64 0.115(11) 0.092(10) 0.094(10) -0.002(8) 0.006(9) -0.008(9)
N8 0.157(14) 0.075(9) 0.056(8) 0.000 0.000 0.071(10)
P1 0.039(2) 0.073(5) 0.048(2) -0.003(2) 0.007(2) -0.013(4)

loop_
_atom_type_symbol
_atom_type_description
_atom_type_scat_dispersion_real
_atom_type_scat_dispersion_imag
_atom_type_scat_source
C C 0.0033 0.0016 'International Tables Vol C Tables 4.2.6.8 and 6.1.1.4'
H H 0.0000 0.0000 'International Tables Vol C Tables 4.2.6.8 and 6.1.1.4'
N N 0.0061 0.0033 'International Tables Vol C Tables 4.2.6.8 and 6.1.1.4'
O O 0.0106 0.0060 'International Tables Vol C Tables 4.2.6.8 and 6.1.1.4'
Rh Rh -1.1178 0.9187 'International Tables Vol C Tables 4.2.6.8 and 6.1.1.4'
I I -0.4742 1.8119 'International Tables Vol C Tables 4.2.6.8 and 6.1.1.4'
P P 0.1023 0.0942 'International Tables Vol C Tables 4.2.6.8 and 6.1.1.4'
F F 0.0171 0.0103 'International Tables Vol C Tables 4.2.6.8 and 6.1.1.4'

loop_
_geom_angle_atom_site_label_1
_geom_angle_atom_site_label_2
_geom_angle_atom_site_label_3
_geom_angle
_geom_angle_site_symmetry_1
_geom_angle_site_symmetry_3
_geom_angle_publ_flag
C2 Rh1 N3 95.1(3) . . ?
C2 Rh1 N6 176.7(3) . . ?
N3 Rh1 N6 88.1(3) . . ?
C2 Rh1 Rh2 98.2(3) . . ?
N3 Rh1 Rh2 83.3(2) . . ?
N6 Rh1 Rh2 82.78(18) . . ?
C2 Rh1 I3 88.5(2) . . ?
N3 Rh1 I3 173.4(2) . . ?
N6 Rh1 I3 88.22(16) . . ?
Rh2 Rh1 I3 101.68(3) . . ?
C1 Rh2 N4 98.1(3) . . ?
C1 Rh2 N1 173.4(3) . . ?
N4 Rh2 N1 87.3(2) . . ?
C1 Rh2 Rh1 95.4(3) . . ?
N4 Rh2 Rh1 82.38(17) . . ?
N1 Rh2 Rh1 81.36(18) . . ?
C1 Rh2 I2 87.1(3) . . ?
N4 Rh2 I2 174.49(17) . . ?
N1 Rh2 I2 87.37(18) . . ?
Rh1 Rh2 I2 95.44(3) . . ?
C1 Rh2 I1 85.7(3) . . ?
N4 Rh2 I1 94.16(17) . . ?
N1 Rh2 I1 97.87(18) . . ?
Rh1 Rh2 I1 176.49(3) . . ?
I2 Rh2 I1 87.94(3) . . ?
O1 C1 Rh2 178.1(9) . . ?
O2 C2 Rh1 175.5(8) . . ?
N2 N1 C11 111.3(6) . . ?
N2 N1 Rh2 121.9(5) . . ?
C11 N1 Rh2 122.1(5) . . ?
N1 N2 N3 115.7(6) . . ?
N2 N3 C18 113.4(6) . . ?
N2 N3 Rh1 125.2(5) . . ?
C18 N3 Rh1 121.4(5) . . ?
N5 N4 C32 111.0(6) . . ?
N5 N4 Rh2 122.1(5) . . ?
C32 N4 Rh2 126.0(5) . . ?
N6 N5 N4 117.1(6) . . ?
N5 N6 C25 114.9(6) . . ?
N5 N6 Rh1 124.3(5) . . ?
C25 N6 Rh1 120.5(5) . . ?
C12 C11 C16 118.6(8) . . ?
C12 C11 N1 122.5(8) . . ?
C16 C11 N1 118.9(7) . . ?
C13 C12 C11 121.3(9) . . ?
C13 C12 H12A 119.4 . . ?
C11 C12 H12A 119.4 . . ?
C12 C13 C14 121.3(9) . . ?
C12 C13 H13A 119.3 . . ?
C14 C13 H13A 119.3 . . ?
C15 C14 C13 116.6(10) . . ?
C15 C14 C17 120.4(10) . . ?
C13 C14 C17 122.9(10) . . ?
C14 C15 C16 122.3(9) . . ?
C14 C15 H15A 118.9 . . ?
C16 C15 H15A 118.9 . . ?
C15 C16 C11 119.9(8) . . ?
C15 C16 H16A 120.0 . . ?
C11 C16 H16A 120.0 . . ?
C14 C17 H17A 109.5 . . ?
C14 C17 H17B 109.5 . . ?
H17A C17 H17B 109.5 . . ?
C14 C17 H17C 109.5 . . ?
H17A C17 H17C 109.5 . . ?
H17B C17 H17C 109.5 . . ?
C23 C18 C19 120.1(8) . . ?
C23 C18 N3 119.4(8) . . ?
C19 C18 N3 120.3(8) . . ?
C20 C19 C18 119.7(11) . . ?
C20 C19 H19A 120.1 . . ?
C18 C19 H19A 120.1 . . ?
C21 C20 C19 120.7(11) . . ?
C21 C20 H20A 119.7 . . ?
C19 C20 H20A 119.7 . . ?
C20 C21 C22 121.2(10) . . ?
C20 C21 C24 124.6(12) . . ?
C22 C21 C24 114.2(13) . . ?
C23 C22 C21 115.4(11) . . ?
C23 C22 H22A 122.3 . . ?
C21 C22 H22A 122.3 . . ?
C18 C23 C22 122.8(10) . . ?
C18 C23 H23A 118.6 . . ?
C22 C23 H23A 118.6 . . ?
C21 C24 H24A 109.5 . . ?
C21 C24 H24B 109.5 . . ?
H24A C24 H24B 109.5 . . ?
C21 C24 H24C 109.5 . . ?
H24A C24 H24C 109.5 . . ?
H24B C24 H24C 109.5 . . ?
C26 C25 N6 121.8(7) . . ?
C26 C25 C30 117.3(8) . . ?
N6 C25 C30 120.9(7) . . ?
C27 C26 C25 120.2(9) . . ?
C27 C26 H26A 119.9 . . ?
C25 C26 H26A 119.9 . . ?
C26 C27 C28 122.9(9) . . ?
C26 C27 H27A 118.6 . . ?
C28 C27 H27A 118.6 . . ?
C27 C28 C29 116.2(8) . . ?
C27 C28 C31 122.9(9) . . ?
C29 C28 C31 120.9(9) . . ?
C30 C29 C28 122.9(8) . . ?
C30 C29 H29A 118.5 . . ?
C28 C29 H29A 118.5 . . ?
C29 C30 C25 120.4(8) . . ?
C29 C30 H30A 119.8 . . ?
C25 C30 H30A 119.8 . . ?
C28 C31 H31C 109.5 . . ?
C28 C31 H31D 109.5 . . ?
H31C C31 H31D 109.5 . . ?
C28 C31 H31E 109.5 . . ?
H31C C31 H31E 109.5 . . ?
H31D C31 H31E 109.5 . . ?
C37 C32 C33 118.7(7) . . ?
C37 C32 N4 119.7(6) . . ?
C33 C32 N4 121.6(7) . . ?
C34 C33 C32 118.6(7) . . ?
C34 C33 H33C 120.7 . . ?
C32 C33 H33C 120.7 . . ?
C35 C34 C33 123.9(7) . . ?
C35 C34 H34D 118.1 . . ?
C33 C34 H34D 118.1 . . ?
C34 C35 C36 116.9(7) . . ?
C34 C35 C38 122.3(8) . . ?
C36 C35 C38 120.7(8) . . ?
C37 C36 C35 121.2(8) . . ?
C37 C36 H36C 119.4 . . ?
C35 C36 H36C 119.4 . . ?
C36 C37 C32 120.8(7) . . ?
C36 C37 H37C 119.6 . . ?
C32 C37 H37C 119.6 . . ?
C35 C38 H38D 109.5 . . ?
C35 C38 H38E 109.5 . . ?
H38D C38 H38E 109.5 . . ?
C35 C38 H38F 109.5 . . ?
H38D C38 H38F 109.5 . . ?
H38E C38 H38F 109.5 . . ?
C53 N7 C45 111.4(7) . . ?
C53 N7 C41 111.3(6) . . ?
C45 N7 C41 108.9(6) . . ?
C53 N7 C49 105.2(6) . . ?
C45 N7 C49 110.8(7) . . ?
C41 N7 C49 109.3(7) . . ?
C42 C41 N7 118.1(7) . . ?
C42 C41 H41A 107.8 . . ?
N7 C41 H41A 107.8 . . ?
C42 C41 H41B 107.8 . . ?
N7 C41 H41B 107.8 . . ?
H41A C41 H41B 107.1 . . ?
C41 C42 C43 110.6(7) . . ?
C41 C42 H42A 109.5 . . ?
C43 C42 H42A 109.5 . . ?
C41 C42 H42B 109.5 . . ?
C43 C42 H42B 109.5 . . ?
H42A C42 H42B 108.1 . . ?
C42 C43 C44 112.3(8) . . ?
C42 C43 H4A 109.1 . . ?
C44 C43 H4A 109.1 . . ?
C42 C43 H4B 109.1 . . ?
C44 C43 H4B 109.1 . . ?
H4A C43 H4B 107.9 . . ?
C43 C44 H44A 109.5 . . ?
C43 C44 H44B 109.5 . . ?
H44A C44 H44B 109.5 . . ?
C43 C44 H44C 109.5 . . ?
H44A C44 H44C 109.5 . . ?
H44B C44 H44C 109.5 . . ?
C46 C45 N7 114.8(7) . . ?
C46 C45 H45A 108.6 . . ?
N7 C45 H45A 108.6 . . ?
C46 C45 H45B 108.6 . . ?
N7 C45 H45B 108.6 . . ?
H45A C45 H45B 107.5 . . ?
C45 C46 C47 109.9(7) . . ?
C45 C46 H46A 109.7 . . ?
C47 C46 H46A 109.7 . . ?
C45 C46 H46B 109.7 . . ?
C47 C46 H46B 109.7 . . ?
H46A C46 H46B 108.2 . . ?
C48 C47 C46 112.8(8) . . ?
C48 C47 H47A 109.0 . . ?
C46 C47 H47A 109.0 . . ?
C48 C47 H47B 109.0 . . ?
C46 C47 H47B 109.0 . . ?
H47A C47 H47B 107.8 . . ?
C47 C48 H48A 109.5 . . ?
C47 C48 H48B 109.5 . . ?
H48A C48 H48B 109.5 . . ?
C47 C48 H48C 109.5 . . ?
H48A C48 H48C 109.5 . . ?
H48B C48 H48C 109.5 . . ?
C50 C49 N7 115.6(7) . . ?
C50 C49 H49A 108.4 . . ?
N7 C49 H49A 108.4 . . ?
C50 C49 H49B 108.4 . . ?
N7 C49 H49B 108.4 . . ?
H49A C49 H49B 107.4 . . ?
C51 C50 C49 107.4(8) . . ?
C51 C50 H50A 110.2 . . ?
C49 C50 H50A 110.2 . . ?
C51 C50 H50B 110.2 . . ?
C49 C50 H50B 110.2 . . ?
H50A C50 H50B 108.5 . . ?
C50 C51 C52 109.9(9) . . ?
C50 C51 H51A 109.7 . . ?
C52 C51 H51A 109.7 . . ?
C50 C51 H51B 109.7 . . ?
C52 C51 H51B 109.7 . . ?
H51A C51 H51B 108.2 . . ?
C51 C52 H52A 109.5 . . ?
C51 C52 H52B 109.5 . . ?
H52A C52 H52B 109.5 . . ?
C51 C52 H52C 109.5 . . ?
H52A C52 H52C 109.5 . . ?
H52B C52 H52C 109.5 . . ?
N7 C53 C54 115.1(7) . . ?
N7 C53 H53A 108.5 . . ?
C54 C53 H53A 108.5 . . ?
N7 C53 H53B 108.5 . . ?
C54 C53 H53B 108.5 . . ?
H53A C53 H53B 107.5 . . ?
C53 C54 C55 111.7(8) . . ?
C53 C54 H54A 109.3 . . ?
C55 C54 H54A 109.3 . . ?
C53 C54 H54B 109.3 . . ?
C55 C54 H54B 109.3 . . ?
H54A C54 H54B 107.9 . . ?
C56 C55 C54 112.7(9) . . ?
C56 C55 H55A 109.0 . . ?
C54 C55 H55A 109.0 . . ?
C56 C55 H55B 109.0 . . ?
C54 C55 H55B 109.0 . . ?
H55A C55 H55B 107.8 . . ?
C55 C56 H56A 109.5 . . ?
C55 C56 H56B 109.5 . . ?
H56A C56 H56B 109.5 . . ?
C55 C56 H56C 109.5 . . ?
H56A C56 H56C 109.5 . . ?
H56B C56 H56C 109.5 . . ?
N8 C57 C58 111.8(13) . . ?
N8 C57 H57A 109.3 . . ?
C58 C57 H57A 109.3 . . ?
N8 C57 H57B 109.3 . . ?
C58 C57 H57B 109.3 . . ?
H57A C57 H57B 107.9 . . ?
C59 C58 C57 102.6(18) . . ?
C59 C58 H58A 111.3 . . ?
C57 C58 H58A 111.3 . . ?
C59 C58 H58B 111.3 . . ?
C57 C58 H58B 111.3 . . ?
H58A C58 H58B 109.2 . . ?
C60 C59 C58 99(2) . . ?
C60 C59 H59A 112.0 . . ?
C58 C59 H59A 112.0 . . ?
C60 C59 H59B 112.0 . . ?
C58 C59 H59B 112.0 . . ?
H59A C59 H59B 109.6 . . ?
C59 C60 H60A 109.5 . . ?
C59 C60 H60B 109.5 . . ?
H60A C60 H60B 109.5 . . ?
C59 C60 H60C 109.5 . . ?
H60A C60 H60C 109.5 . . ?
H60B C60 H60C 109.5 . . ?
N8 C61 C62 113.8(9) . . ?
N8 C61 H61A 108.8 . . ?
C62 C61 H61A 108.8 . . ?
N8 C61 H61B 108.8 . . ?
C62 C61 H61B 108.8 . . ?
H61A C61 H61B 107.7 . . ?
C61 C62 C63 113.9(10) . . ?
C61 C62 H62A 108.8 . . ?
C63 C62 H62A 108.8 . . ?
C61 C62 H62B 108.8 . . ?
C63 C62 H62B 108.8 . . ?
H62A C62 H62B 107.7 . . ?
C64 C63 C62 116.8(11) . . ?
C64 C63 H63A 108.1 . . ?
C62 C63 H63A 108.1 . . ?
C64 C63 H63B 108.1 . . ?
C62 C63 H63B 108.1 . . ?
H63A C63 H63B 107.3 . . ?
C63 C64 H64A 109.5 . . ?
C63 C64 H64B 109.5 . . ?
H64A C64 H64B 109.5 . . ?
C63 C64 H64C 109.5 . . ?
H64A C64 H64C 109.5 . . ?
H64B C64 H64C 109.5 . . ?
C57 N8 C57 108(2) 2 . ?
C57 N8 C61 110.8(10) 2 . ?
C57 N8 C61 107.4(8) . . ?
C57 N8 C61 107.4(8) 2 2 ?
C57 N8 C61 110.8(10) . 2 ?
C61 N8 C61 112.3(13) . 2 ?
P1 P1 F4 106.9(12) 2_665 . ?
P1 P1 F3 138.5(12) 2_665 . ?
F4 P1 F3 113.6(8) . . ?
P1 P1 F2 98.7(8) 2_665 2_665 ?
F4 P1 F2 109.1(9) . 2_665 ?
F3 P1 F2 76.6(9) . 2_665 ?
P1 P1 F1 74.0(3) 2_665 . ?
F4 P1 F1 95.5(6) . . ?
F3 P1 F1 93.3(7) . . ?
F2 P1 F1 155.5(8) 2_665 . ?
P1 P1 F2 53.2(6) 2_665 . ?
F4 P1 F2 81.4(8) . . ?
F3 P1 F2 140.5(9) . . ?
F2 P1 F2 63.9(12) 2_665 . ?
F1 P1 F2 122.6(7) . . ?
P1 P1 F4 46.1(8) 2_665 2_665 ?
F4 P1 F4 153.0(5) . 2_665 ?
F3 P1 F4 93.2(8) . 2_665 ?
F2 P1 F4 78.7(8) 2_665 2_665 ?
F1 P1 F4 79.7(5) . 2_665 ?
F2 P1 F4 79.1(7) . 2_665 ?
P1 P1 F3 26.3(8) 2_665 2_665 ?
F4 P1 F3 81.4(7) . 2_665 ?
F3 P1 F3 158.9(9) . 2_665 ?
F2 P1 F3 113.7(9) 2_665 2_665 ?
F1 P1 F3 69.8(5) . 2_665 ?
F2 P1 F3 53.0(7) . 2_665 ?
F4 P1 F3 71.9(5) 2_665 2_665 ?
P1 F1 P1 31.9(6) 2_665 . ?
P1 F2 F2 67.6(7) 2_665 2_665 ?
P1 F2 F3 51.4(8) 2_665 2_665 ?
F2 F2 F3 119.0(8) 2_665 2_665 ?
P1 F2 P1 28.1(5) 2_665 . ?
F2 F2 P1 48.5(6) 2_665 . ?
F3 F2 P1 73.9(9) 2_665 . ?
P1 F3 F2 52.0(8) . 2_665 ?
P1 F3 P1 15.2(4) . 2_665 ?
F2 F3 P1 53.1(7) 2_665 2_665 ?
P1 F4 P1 27.0(5) . 2_665 ?

loop_
_geom_bond_atom_site_label_1
_geom_bond_atom_site_label_2
_geom_bond_distance
_geom_bond_site_symmetry_2
_geom_bond_publ_flag
Rh1 C2 1.875(9) . ?
Rh1 N3 2.032(7) . ?
Rh1 N6 2.070(6) . ?
Rh1 Rh2 2.5764(9) . ?
Rh1 I3 2.6404(9) . ?
Rh2 C1 1.862(9) . ?
Rh2 N4 2.090(6) . ?
Rh2 N1 2.115(6) . ?
Rh2 I2 2.6631(8) . ?
Rh2 I1 2.7088(9) . ?
C1 O1 1.137(10) . ?
C2 O2 1.116(10) . ?
N1 N2 1.275(9) . ?
N1 C11 1.438(10) . ?
N2 N3 1.305(9) . ?
N3 C18 1.437(10) . ?
N4 N5 1.303(8) . ?
N4 C32 1.441(9) . ?
N5 N6 1.270(8) . ?
N6 C25 1.411(10) . ?
C11 C12 1.373(12) . ?
C11 C16 1.397(11) . ?
C12 C13 1.367(14) . ?
C12 H12A 0.9500 . ?
C13 C14 1.414(15) . ?
C13 H13A 0.9500 . ?
C14 C15 1.379(13) . ?
C14 C17 1.522(16) . ?
C15 C16 1.382(12) . ?
C15 H15A 0.9500 . ?
C16 H16A 0.9500 . ?
C17 H17A 0.9800 . ?
C17 H17B 0.9800 . ?
C17 H17C 0.9800 . ?
C18 C23 1.355(13) . ?
C18 C19 1.396(14) . ?
C19 C20 1.376(13) . ?
C19 H19A 0.9500 . ?
C20 C21 1.355(18) . ?
C20 H20A 0.9500 . ?
C21 C22 1.454(18) . ?
C21 C24 1.566(15) . ?
C22 C23 1.397(13) . ?
C22 H22A 0.9500 . ?
C23 H23A 0.9500 . ?
C24 H24A 0.9800 . ?
C24 H24B 0.9800 . ?
C24 H24C 0.9800 . ?
C25 C26 1.407(11) . ?
C25 C30 1.432(12) . ?
C26 C27 1.379(14) . ?
C26 H26A 0.9500 . ?
C27 C28 1.387(14) . ?
C27 H27A 0.9500 . ?
C28 C29 1.412(12) . ?
C28 C31 1.541(13) . ?
C29 C30 1.347(12) . ?
C29 H29A 0.9500 . ?
C30 H30A 0.9500 . ?
C31 H31C 0.9800 . ?
C31 H31D 0.9800 . ?
C31 H31E 0.9800 . ?
C32 C37 1.402(11) . ?
C32 C33 1.402(10) . ?
C33 C34 1.385(10) . ?
C33 H33C 0.9500 . ?
C34 C35 1.371(12) . ?
C34 H34D 0.9500 . ?
C35 C36 1.404(12) . ?
C35 C38 1.490(11) . ?
C36 C37 1.379(11) . ?
C36 H36C 0.9500 . ?
C37 H37C 0.9500 . ?
C38 H38D 0.9800 . ?
C38 H38E 0.9800 . ?
C38 H38F 0.9800 . ?
N7 C53 1.510(11) . ?
N7 C45 1.515(11) . ?
N7 C41 1.519(10) . ?
N7 C49 1.543(11) . ?
C41 C42 1.502(12) . ?
C41 H41A 0.9900 . ?
C41 H41B 0.9900 . ?
C42 C43 1.536(12) . ?
C42 H42A 0.9900 . ?
C42 H42B 0.9900 . ?
C43 C44 1.560(13) . ?
C43 H4A 0.9900 . ?
C43 H4B 0.9900 . ?
C44 H44A 0.9800 . ?
C44 H44B 0.9800 . ?
C44 H44C 0.9800 . ?
C45 C46 1.496(12) . ?
C45 H45A 0.9900 . ?
C45 H45B 0.9900 . ?
C46 C47 1.544(13) . ?
C46 H46A 0.9900 . ?
C46 H46B 0.9900 . ?
C47 C48 1.523(13) . ?
C47 H47A 0.9900 . ?
C47 H47B 0.9900 . ?
C48 H48A 0.9800 . ?
C48 H48B 0.9800 . ?
C48 H48C 0.9800 . ?
C49 C50 1.539(14) . ?
C49 H49A 0.9900 . ?
C49 H49B 0.9900 . ?
C50 C51 1.519(13) . ?
C50 H50A 0.9900 . ?
C50 H50B 0.9900 . ?
C51 C52 1.553(18) . ?
C51 H51A 0.9900 . ?
C51 H51B 0.9900 . ?
C52 H52A 0.9800 . ?
C52 H52B 0.9800 . ?
C52 H52C 0.9800 . ?
C53 C54 1.538(13) . ?
C53 H53A 0.9900 . ?
C53 H53B 0.9900 . ?
C54 C55 1.563(13) . ?
C54 H54A 0.9900 . ?
C54 H54B 0.9900 . ?
C55 C56 1.476(16) . ?
C55 H55A 0.9900 . ?
C55 H55B 0.9900 . ?
C56 H56A 0.9800 . ?
C56 H56B 0.9800 . ?
C56 H56C 0.9800 . ?
C57 N8 1.490(18) . ?
C57 C58 1.62(3) . ?
C57 H57A 0.9900 . ?
C57 H57B 0.9900 . ?
C58 C59 1.55(3) . ?
C58 H58A 0.9900 . ?
C58 H58B 0.9900 . ?
C59 C60 1.31(2) . ?
C59 H59A 0.9900 . ?
C59 H59B 0.9900 . ?
C60 H60A 0.9800 . ?
C60 H60B 0.9800 . ?
C60 H60C 0.9800 . ?
C61 N8 1.490(14) . ?
C61 C62 1.495(18) . ?
C61 H61A 0.9900 . ?
C61 H61B 0.9900 . ?
C62 C63 1.555(17) . ?
C62 H62A 0.9900 . ?
C62 H62B 0.9900 . ?
C63 C64 1.489(19) . ?
C63 H63A 0.9900 . ?
C63 H63B 0.9900 . ?
C64 H64A 0.9800 . ?
C64 H64B 0.9800 . ?
C64 H64C 0.9800 . ?
N8 C57 1.490(18) 2 ?
N8 C61 1.490(14) 2 ?
P1 P1 0.835(10) 2_665 ?
P1 F4 1.327(14) . ?
P1 F3 1.407(17) . ?
P1 F2 1.420(17) 2_665 ?
P1 F1 1.52(2) . ?
P1 F2 1.752(17) . ?
P1 F4 1.761(14) 2_665 ?
P1 F3 2.107(18) 2_665 ?
F1 P1 1.52(2) 2_665 ?
F2 P1 1.420(17) 2_665 ?
F2 F2 1.70(3) 2_665 ?
F2 F3 1.75(2) 2_665 ?
F3 F2 1.75(2) 2_665 ?
F3 P1 2.107(18) 2_665 ?
F4 P1 1.761(13) 2_665 ?
